data_4085379
loop_
_publ_author_name
'Francos, Javier'
'Gros, Philippe C.'
'Kennedy, Alan R.'
'O&#x2019;Hara, Charles T.'

_publ_section_title
;
 Structural Studies of (rac)-BIPHEN Organomagnesiates and Intermediates in
 the Halogen--Metal Exchange of 2-Bromopyridine
;
_journal_issue 11
_journal_name_full Organometallics
_journal_page_first 2550
_journal_paper_doi 10.1021/om501225g
_journal_volume 34
_journal_year 2015
_chemical_formula_sum 'C44 H74 Li2 Mg O5'
_chemical_formula_weight 721.22
_chemical_name_systematic
; 
 ? 
;
_space_group_IT_number 2
_symmetry_cell_setting triclinic
_symmetry_space_group_name_Hall '-P 1'
_symmetry_space_group_name_H-M 'P -1'
_atom_sites_solution_hydrogens geom
_atom_sites_solution_primary direct
_atom_sites_solution_secondary difmap
_audit_creation_method SHELXL-97
_cell_angle_alpha 88.063(3)
_cell_angle_beta 81.313(4)
_cell_angle_gamma 69.075(4)
_cell_formula_units_Z 2
_cell_length_a 11.3150(5)
_cell_length_b 11.6395(5)
_cell_length_c 18.4418(8)
_cell_measurement_reflns_used 9426
_cell_measurement_temperature 123(2)
_cell_measurement_theta_max 71.2670
_cell_measurement_theta_min 4.0710
_cell_volume 2242.06(18)
_computing_structure_refinement 'SHELXL-97 (Sheldrick, 1997)'
_computing_structure_solution 'SHELXS-97 (Sheldrick, 1990)'
_diffrn_ambient_temperature 123(2)
_diffrn_measured_fraction_theta_full 0.998
_diffrn_measured_fraction_theta_max 0.978
_diffrn_measurement_device_type 'Oxford Diffraction Gemini S'
_diffrn_measurement_method omega-scans
_diffrn_radiation_monochromator graphite
_diffrn_radiation_source 'fine-focus sealed tube'
_diffrn_radiation_type CuK\a
_diffrn_radiation_wavelength 1.54184
_diffrn_reflns_av_R_equivalents 0.0252
_diffrn_reflns_av_sigmaI/netI 0.0333
_diffrn_reflns_limit_h_max 11
_diffrn_reflns_limit_h_min -13
_diffrn_reflns_limit_k_max 13
_diffrn_reflns_limit_k_min -14
_diffrn_reflns_limit_l_max 22
_diffrn_reflns_limit_l_min -22
_diffrn_reflns_number 22999
_diffrn_reflns_theta_full 70.00
_diffrn_reflns_theta_max 73.19
_diffrn_reflns_theta_min 4.07
_exptl_absorpt_coefficient_mu 0.637
_exptl_absorpt_correction_T_max 1.00000
_exptl_absorpt_correction_T_min 0.79153
_exptl_absorpt_correction_type multi-scan
_exptl_absorpt_process_details CrysalisPRO
_exptl_crystal_colour colourless
_exptl_crystal_density_diffrn 1.068
_exptl_crystal_density_method 'not measured'
_exptl_crystal_description prism
_exptl_crystal_F_000 792
_exptl_crystal_size_max 0.2
_exptl_crystal_size_mid 0.05
_exptl_crystal_size_min 0.02
_refine_diff_density_max 0.504
_refine_diff_density_min -0.301
_refine_diff_density_rms 0.047
_refine_ls_extinction_method none
_refine_ls_goodness_of_fit_ref 1.043
_refine_ls_hydrogen_treatment mixed
_refine_ls_matrix_type full
_refine_ls_number_parameters 504
_refine_ls_number_reflns 8791
_refine_ls_number_restraints 142
_refine_ls_restrained_S_all 1.054
_refine_ls_R_factor_all 0.0842
_refine_ls_R_factor_gt 0.0640
_refine_ls_shift/su_max 0.000
_refine_ls_shift/su_mean 0.000
_refine_ls_structure_factor_coef Fsqd
_refine_ls_weighting_details 'calc w=1/[\s^2^(Fo^2^)+(0.0881P)^2^+1.2603P] where P=(Fo^2^+2Fc^2^)/3'
_refine_ls_weighting_scheme calc
_refine_ls_wR_factor_gt 0.1734
_refine_ls_wR_factor_ref 0.1883
_reflns_number_gt 6636
_reflns_number_total 8791
_reflns_threshold_expression I>2sigma(I)
_cod_data_source_file om501225g_si_001.cif
_cod_data_source_block 2
_cod_depositor_comments 'Adding full bibliography for 4085378--4085382.cif.'
_cod_original_cell_volume 2242.06(17)
_cod_database_code 4085379

loop_
_symmetry_equiv_pos_as_xyz
'x, y, z'
'-x, -y, -z'

loop_
_atom_site_label
_atom_site_type_symbol
_atom_site_fract_x
_atom_site_fract_y
_atom_site_fract_z
_atom_site_U_iso_or_equiv
_atom_site_adp_type
_atom_site_occupancy
_atom_site_symmetry_multiplicity
_atom_site_calc_flag
_atom_site_refinement_flags
_atom_site_disorder_assembly
_atom_site_disorder_group
Mg1 Mg 0.09726(8) 0.17555(7) 0.27505(4) 0.0407(2) Uani 1 1 d . . .
Li1 Li -0.0430(4) 0.2967(5) 0.1803(3) 0.0532(11) Uani 1 1 d . B .
Li2 Li 0.1856(4) 0.2396(4) 0.3967(2) 0.0486(10) Uani 1 1 d . C .
O1 O 0.13169(14) 0.25490(14) 0.18045(8) 0.0369(4) Uani 1 1 d . B .
O2 O 0.05804(14) 0.32327(14) 0.34198(8) 0.0361(3) Uani 1 1 d . C .
O3 O -0.13766(16) 0.35523(18) 0.10304(9) 0.0498(4) Uani 1 1 d . . .
O4 O 0.34871(17) 0.26478(18) 0.38454(11) 0.0594(5) Uani 1 1 d DU . .
O5 O 0.17373(19) 0.19235(19) 0.50054(10) 0.0576(5) Uani 1 1 d DU . .
C1 C 0.1222(2) 0.4509(2) 0.21704(12) 0.0342(5) Uani 1 1 d . C .
C2 C 0.1781(2) 0.5402(2) 0.21900(13) 0.0377(5) Uani 1 1 d . . .
C3 C 0.2999(2) 0.5194(2) 0.17901(13) 0.0401(5) Uani 1 1 d . . .
C4 C 0.3604(2) 0.4106(2) 0.13825(13) 0.0408(5) Uani 1 1 d . . .
H4 H 0.4419 0.3983 0.1103 0.049 Uiso 1 1 calc R . .
C5 C 0.3098(2) 0.3187(2) 0.13566(13) 0.0385(5) Uani 1 1 d . C .
C6 C 0.1882(2) 0.3389(2) 0.17747(12) 0.0349(5) Uani 1 1 d . . .
C7 C 0.1112(2) 0.6568(2) 0.26500(15) 0.0487(6) Uani 1 1 d . . .
H7A H 0.1699 0.6683 0.2956 0.073 Uiso 1 1 calc R . .
H7B H 0.0358 0.6505 0.2964 0.073 Uiso 1 1 calc R . .
H7C H 0.0844 0.7272 0.2328 0.073 Uiso 1 1 calc R . .
C8 C 0.3649(3) 0.6122(3) 0.17908(17) 0.0546(7) Uani 1 1 d . . .
H8A H 0.3054 0.6938 0.1689 0.082 Uiso 1 1 calc R . .
H8B H 0.4405 0.5889 0.1412 0.082 Uiso 1 1 calc R . .
H8C H 0.3910 0.6141 0.2272 0.082 Uiso 1 1 calc R . .
C9 C 0.3809(2) 0.2014(2) 0.08781(15) 0.0480(6) Uani 1 1 d . . .
C10 C 0.2968(3) 0.1903(3) 0.03233(16) 0.0594(7) Uani 1 1 d . C .
H10A H 0.2178 0.1832 0.0587 0.089 Uiso 1 1 calc R . .
H10B H 0.3433 0.1170 0.0009 0.089 Uiso 1 1 calc R . .
H10C H 0.2757 0.2635 0.0020 0.089 Uiso 1 1 calc R . .
C11 C 0.5066(2) 0.2037(3) 0.04361(17) 0.0624(8) Uani 1 1 d . C .
H11A H 0.4888 0.2775 0.0137 0.094 Uiso 1 1 calc R . .
H11B H 0.5458 0.1303 0.0115 0.094 Uiso 1 1 calc R . .
H11C H 0.5654 0.2047 0.0774 0.094 Uiso 1 1 calc R . .
C12 C 0.4131(3) 0.0882(3) 0.13573(18) 0.0617(8) Uani 1 1 d . C .
H12A H 0.4664 0.0958 0.1712 0.093 Uiso 1 1 calc R . .
H12B H 0.4598 0.0144 0.1048 0.093 Uiso 1 1 calc R . .
H12C H 0.3339 0.0815 0.1620 0.093 Uiso 1 1 calc R . .
C13 C -0.0132(2) 0.47679(19) 0.25397(12) 0.0336(5) Uani 1 1 d . . .
C14 C -0.0380(2) 0.41701(19) 0.31955(12) 0.0335(5) Uani 1 1 d . C .
C15 C -0.1651(2) 0.4545(2) 0.35798(12) 0.0363(5) Uani 1 1 d . . .
C16 C -0.2603(2) 0.5442(2) 0.32656(13) 0.0392(5) Uani 1 1 d . C .
H16 H -0.3453 0.5697 0.3520 0.047 Uiso 1 1 calc R . .
C17 C -0.2387(2) 0.5987(2) 0.26025(13) 0.0390(5) Uani 1 1 d . . .
C18 C -0.1140(2) 0.5653(2) 0.22378(13) 0.0372(5) Uani 1 1 d . C .
C19 C -0.3486(2) 0.6972(2) 0.23069(16) 0.0510(6) Uani 1 1 d . C .
H19A H -0.3318 0.7743 0.2263 0.077 Uiso 1 1 calc R . .
H19B H -0.4282 0.7098 0.2643 0.077 Uiso 1 1 calc R . .
H19C H -0.3568 0.6710 0.1823 0.077 Uiso 1 1 calc R . .
C20 C -0.0881(2) 0.6235(2) 0.15158(15) 0.0487(6) Uani 1 1 d . . .
H20A H -0.1558 0.6311 0.1223 0.073 Uiso 1 1 calc R C .
H20B H -0.0053 0.5718 0.1248 0.073 Uiso 1 1 calc R . .
H20C H -0.0864 0.7052 0.1608 0.073 Uiso 1 1 calc R . .
C21 C -0.1960(2) 0.4011(2) 0.43295(13) 0.0435(5) Uani 1 1 d . C .
C22 C -0.1213(3) 0.4296(3) 0.48845(14) 0.0539(7) Uani 1 1 d . . .
H22A H -0.0294 0.3937 0.4706 0.081 Uiso 1 1 calc R C .
H22B H -0.1403 0.3943 0.5358 0.081 Uiso 1 1 calc R . .
H22C H -0.1466 0.5189 0.4943 0.081 Uiso 1 1 calc R . .
C23 C -0.1657(3) 0.2621(2) 0.42669(14) 0.0486(6) Uani 1 1 d . . .
H23A H -0.2121 0.2456 0.3899 0.073 Uiso 1 1 calc R C .
H23B H -0.1921 0.2318 0.4743 0.073 Uiso 1 1 calc R . .
H23C H -0.0735 0.2202 0.4118 0.073 Uiso 1 1 calc R . .
C24 C -0.3390(3) 0.4589(3) 0.46509(15) 0.0532(7) Uani 1 1 d . . .
H24A H -0.3625 0.5479 0.4714 0.080 Uiso 1 1 calc R C .
H24B H -0.3546 0.4229 0.5128 0.080 Uiso 1 1 calc R . .
H24C H -0.3909 0.4425 0.4315 0.080 Uiso 1 1 calc R . .
C25 C -0.0692(3) 0.1421(2) 0.24324(14) 0.0491(6) Uani 1 1 d U B .
H25A H -0.1065 0.1042 0.2850 0.059 Uiso 1 1 calc R . .
H25B H -0.1347 0.2227 0.2349 0.059 Uiso 1 1 calc R . .
C26 C -0.0420(3) 0.0608(3) 0.17543(16) 0.0649(8) Uani 1 1 d DU . .
H26A H 0.0324 -0.0149 0.1801 0.078 Uiso 1 1 calc R A 1
H26B H -0.0183 0.1047 0.1320 0.078 Uiso 1 1 calc R A 1
C27 C -0.1567(4) 0.0237(4) 0.1622(2) 0.0689(12) Uani 0.853(7) 1 d PDU B 1
H27A H -0.1725 -0.0298 0.2025 0.083 Uiso 0.853(7) 1 calc PR B 1
H27B H -0.2341 0.0990 0.1646 0.083 Uiso 0.853(7) 1 calc PR B 1
C28 C -0.1385(7) -0.0411(5) 0.0917(3) 0.0956(18) Uani 0.853(7) 1 d PDU B 1
H28A H -0.1274 0.0127 0.0512 0.143 Uiso 0.853(7) 1 calc PR B 1
H28B H -0.2136 -0.0627 0.0884 0.143 Uiso 0.853(7) 1 calc PR B 1
H28C H -0.0623 -0.1161 0.0886 0.143 Uiso 0.853(7) 1 calc PR B 1
C30 C 0.2506(5) 0.0349(5) 0.3219(3) 0.0434(10) Uani 0.545(4) 1 d PDU C 1
H30A H 0.3265 0.0020 0.2838 0.052 Uiso 0.545(4) 1 calc PR C 1
H30B H 0.2753 0.0719 0.3620 0.052 Uiso 0.545(4) 1 calc PR C 1
C31 C 0.2063(4) -0.0704(4) 0.3520(3) 0.0423(7) Uani 0.545(4) 1 d PDU C 1
H31A H 0.1565 -0.0880 0.3169 0.051 Uiso 0.545(4) 1 calc PR C 1
H31B H 0.1480 -0.0420 0.3988 0.051 Uiso 0.545(4) 1 calc PR C 1
C32 C 0.3169(3) -0.1936(2) 0.36590(15) 0.0494(6) Uani 1 1 d U . .
H32A H 0.2785 -0.2536 0.3875 0.059 Uiso 1 1 calc R C 1
H32B H 0.3688 -0.2283 0.3182 0.059 Uiso 1 1 calc R C 1
C33 C 0.4040(3) -0.1776(3) 0.41629(18) 0.0608(7) Uani 1 1 d U C .
H33A H 0.4665 -0.1461 0.3884 0.091 Uiso 1 1 calc R . .
H33B H 0.4491 -0.2571 0.4370 0.091 Uiso 1 1 calc R . .
H33C H 0.3529 -0.1192 0.4561 0.091 Uiso 1 1 calc R . .
C34 C -0.0826(3) 0.3442(4) 0.02748(16) 0.0785(11) Uani 1 1 d . C .
H34A H -0.0085 0.2663 0.0177 0.094 Uiso 1 1 calc R . .
H34B H -0.0539 0.4138 0.0132 0.094 Uiso 1 1 calc R . .
C35 C -0.1885(3) 0.3458(5) -0.01403(18) 0.0919(13) Uani 1 1 d . . .
H35A H -0.1943 0.2632 -0.0167 0.110 Uiso 1 1 calc R C .
H35B H -0.1773 0.3769 -0.0642 0.110 Uiso 1 1 calc R . .
C36 C -0.3039(3) 0.4343(3) 0.03380(17) 0.0697(9) Uani 1 1 d . C .
H36A H -0.3110 0.5207 0.0252 0.084 Uiso 1 1 calc R . .
H36B H -0.3841 0.4242 0.0254 0.084 Uiso 1 1 calc R . .
C37 C -0.2738(2) 0.3955(3) 0.10899(15) 0.0517(6) Uani 1 1 d . C .
H37A H -0.3149 0.4653 0.1445 0.062 Uiso 1 1 calc R . .
H37B H -0.3043 0.3277 0.1255 0.062 Uiso 1 1 calc R . .
C38 C 0.3731(3) 0.3557(3) 0.33818(17) 0.0607(7) Uani 1 1 d U C .
H38A H 0.3579 0.4312 0.3670 0.073 Uiso 1 1 calc R . .
H38B H 0.3163 0.3769 0.3000 0.073 Uiso 1 1 calc R . .
C39 C 0.5125(3) 0.3012(4) 0.3031(2) 0.0803(10) Uani 1 1 d DU . .
H39A H 0.5201 0.3019 0.2489 0.096 Uiso 1 1 calc R C .
H39B H 0.5627 0.3477 0.3189 0.096 Uiso 1 1 calc R . .
C40 C 0.5566(4) 0.1736(4) 0.3298(3) 0.1106(15) Uani 1 1 d DU C .
H40A H 0.5508 0.1158 0.2935 0.133 Uiso 1 1 calc R D 1
H40B H 0.6462 0.1478 0.3391 0.133 Uiso 1 1 calc R D 1
C41 C 0.4711(4) 0.1772(5) 0.3972(3) 0.0782(16) Uani 0.748(10) 1 d PDU C 1
H41A H 0.4656 0.0951 0.4076 0.094 Uiso 0.748(10) 1 calc PR C 1
H41B H 0.5008 0.2044 0.4391 0.094 Uiso 0.748(10) 1 calc PR C 1
C42 C 0.0994(4) 0.1242(4) 0.53746(18) 0.0764(10) Uani 1 1 d U C .
H42A H 0.0076 0.1768 0.5464 0.092 Uiso 1 1 calc R . .
H42B H 0.1092 0.0519 0.5071 0.092 Uiso 1 1 calc R . .
C43 C 0.1458(4) 0.0853(4) 0.60591(19) 0.0871(12) Uani 1 1 d DU . .
H43A H 0.1936 -0.0045 0.6043 0.105 Uiso 1 1 calc R C .
H43B H 0.0734 0.1045 0.6467 0.105 Uiso 1 1 calc R . .
C44 C 0.2322(4) 0.1538(3) 0.61689(17) 0.0742(9) Uani 1 1 d DU C .
H44A H 0.2096 0.1928 0.6664 0.089 Uiso 1 1 calc R E 1
H44B H 0.3230 0.0985 0.6100 0.089 Uiso 1 1 calc R E 1
C45 C 0.2083(5) 0.2457(4) 0.5604(2) 0.0507(9) Uani 0.624(5) 1 d PDU C 1
H45A H 0.2860 0.2657 0.5436 0.061 Uiso 0.624(5) 1 calc PR C 1
H45B H 0.1378 0.3221 0.5795 0.061 Uiso 0.624(5) 1 calc PR C 1
C27A C -0.077(3) -0.0492(19) 0.1597(11) 0.0689(12) Uani 0.147(7) 1 d PD B 2
H27C H -0.1674 -0.0323 0.1807 0.083 Uiso 0.147(7) 1 calc PR B 2
H27D H -0.0236 -0.1214 0.1849 0.083 Uiso 0.147(7) 1 calc PR B 2
C28A C -0.059(4) -0.081(3) 0.0787(12) 0.0956(18) Uani 0.147(7) 1 d PD B 2
H28D H -0.0732 -0.0055 0.0503 0.143 Uiso 0.147(7) 1 calc PR B 2
H28E H -0.1195 -0.1192 0.0699 0.143 Uiso 0.147(7) 1 calc PR B 2
H28F H 0.0290 -0.1381 0.0634 0.143 Uiso 0.147(7) 1 calc PR B 2
C30A C 0.2010(6) 0.0321(6) 0.3446(4) 0.0434(10) Uani 0.455(4) 1 d PD C 2
H30C H 0.2590 0.0623 0.3670 0.052 Uiso 0.455(4) 1 calc PR C 2
H30D H 0.1382 0.0206 0.3851 0.052 Uiso 0.455(4) 1 calc PR C 2
C31A C 0.2800(5) -0.0933(4) 0.3093(3) 0.0423(7) Uani 0.455(4) 1 d PD C 2
H31C H 0.3587 -0.0888 0.2795 0.051 Uiso 0.455(4) 1 calc PR C 2
H31D H 0.2303 -0.1153 0.2758 0.051 Uiso 0.455(4) 1 calc PR C 2
C41A C 0.4490(9) 0.1448(9) 0.3675(11) 0.0782(16) Uani 0.252(10) 1 d PD C 2
H41C H 0.4706 0.0992 0.4128 0.094 Uiso 0.252(10) 1 calc PR C 2
H41D H 0.4222 0.0949 0.3355 0.094 Uiso 0.252(10) 1 calc PR C 2
C45A C 0.2794(7) 0.1800(8) 0.5398(3) 0.0507(9) Uani 0.376(5) 1 d PD C 2
H45C H 0.2983 0.2568 0.5381 0.061 Uiso 0.376(5) 1 calc PR C 2
H45D H 0.3575 0.1114 0.5189 0.061 Uiso 0.376(5) 1 calc PR C 2

loop_
_atom_site_aniso_label
_atom_site_aniso_U_11
_atom_site_aniso_U_22
_atom_site_aniso_U_33
_atom_site_aniso_U_23
_atom_site_aniso_U_13
_atom_site_aniso_U_12
Mg1 0.0435(4) 0.0389(4) 0.0418(4) 0.0018(3) -0.0137(3) -0.0144(3)
Li1 0.043(2) 0.073(3) 0.054(3) 0.016(2) -0.017(2) -0.031(2)
Li2 0.040(2) 0.062(3) 0.047(2) 0.012(2) -0.0165(18) -0.019(2)
O1 0.0310(8) 0.0434(8) 0.0402(8) -0.0024(7) -0.0064(6) -0.0171(7)
O2 0.0329(8) 0.0407(8) 0.0347(8) 0.0012(6) -0.0085(6) -0.0118(6)
O3 0.0350(9) 0.0751(12) 0.0443(10) 0.0126(8) -0.0122(7) -0.0243(8)
O4 0.0380(9) 0.0705(12) 0.0692(13) 0.0224(10) -0.0169(9) -0.0168(9)
O5 0.0669(12) 0.0782(13) 0.0439(10) 0.0167(9) -0.0222(9) -0.0411(10)
C1 0.0278(10) 0.0427(12) 0.0347(11) 0.0046(9) -0.0098(9) -0.0140(9)
C2 0.0320(11) 0.0429(12) 0.0414(12) 0.0021(10) -0.0082(9) -0.0161(10)
C3 0.0322(11) 0.0510(13) 0.0439(13) 0.0027(10) -0.0095(10) -0.0217(10)
C4 0.0263(11) 0.0597(14) 0.0397(12) -0.0005(11) -0.0054(9) -0.0189(10)
C5 0.0274(11) 0.0500(13) 0.0390(12) -0.0027(10) -0.0089(9) -0.0128(10)
C6 0.0299(11) 0.0436(12) 0.0349(11) 0.0008(9) -0.0099(9) -0.0157(9)
C7 0.0382(13) 0.0481(14) 0.0629(17) -0.0078(12) -0.0019(11) -0.0204(11)
C8 0.0402(14) 0.0656(17) 0.0665(18) -0.0055(14) -0.0009(12) -0.0314(13)
C9 0.0309(12) 0.0593(15) 0.0528(15) -0.0157(12) -0.0025(10) -0.0148(11)
C10 0.0446(15) 0.079(2) 0.0553(16) -0.0252(14) -0.0028(12) -0.0224(14)
C11 0.0363(14) 0.079(2) 0.0684(19) -0.0275(16) 0.0053(13) -0.0190(13)
C12 0.0466(15) 0.0535(16) 0.077(2) -0.0173(14) -0.0067(14) -0.0075(13)
C13 0.0280(10) 0.0377(11) 0.0383(12) -0.0021(9) -0.0051(9) -0.0150(9)
C14 0.0306(11) 0.0367(11) 0.0363(11) -0.0027(9) -0.0081(9) -0.0141(9)
C15 0.0326(11) 0.0406(12) 0.0386(12) -0.0037(9) -0.0038(9) -0.0167(9)
C16 0.0268(10) 0.0459(12) 0.0451(13) -0.0064(10) -0.0016(9) -0.0138(9)
C17 0.0298(11) 0.0395(12) 0.0498(14) -0.0014(10) -0.0090(10) -0.0135(9)
C18 0.0333(11) 0.0390(11) 0.0435(13) 0.0035(9) -0.0089(9) -0.0167(9)
C19 0.0325(12) 0.0549(15) 0.0623(17) 0.0065(12) -0.0104(11) -0.0106(11)
C20 0.0365(12) 0.0566(15) 0.0550(15) 0.0178(12) -0.0119(11) -0.0184(11)
C21 0.0379(12) 0.0531(14) 0.0398(13) 0.0001(10) -0.0008(10) -0.0186(11)
C22 0.0520(15) 0.0733(18) 0.0381(13) -0.0062(12) -0.0016(11) -0.0256(14)
C23 0.0480(14) 0.0542(15) 0.0445(14) 0.0062(11) -0.0001(11) -0.0222(12)
C24 0.0440(14) 0.0640(17) 0.0483(15) -0.0009(12) 0.0074(11) -0.0207(13)
C25 0.0596(16) 0.0561(15) 0.0444(14) 0.0090(11) -0.0112(12) -0.0353(13)
C26 0.094(2) 0.0661(18) 0.0528(16) 0.0030(14) -0.0140(16) -0.0504(17)
C27 0.091(3) 0.059(2) 0.072(2) 0.0037(18) -0.019(2) -0.041(2)
C28 0.132(5) 0.086(4) 0.097(3) 0.011(3) -0.054(4) -0.059(4)
C30 0.041(3) 0.0455(16) 0.043(3) 0.0067(19) -0.006(2) -0.016(2)
C31 0.0413(19) 0.0432(18) 0.045(2) 0.0035(16) -0.0116(13) -0.0163(16)
C32 0.0543(15) 0.0469(14) 0.0492(14) 0.0062(11) -0.0123(12) -0.0194(12)
C33 0.0577(17) 0.0548(16) 0.073(2) 0.0129(14) -0.0301(15) -0.0169(13)
C34 0.0414(15) 0.145(3) 0.0464(16) 0.0166(19) -0.0085(13) -0.0305(19)
C35 0.057(2) 0.170(4) 0.0496(18) 0.012(2) -0.0125(15) -0.040(2)
C36 0.0431(15) 0.106(3) 0.0654(19) 0.0330(18) -0.0194(14) -0.0317(16)
C37 0.0329(12) 0.0728(18) 0.0516(15) 0.0051(13) -0.0099(11) -0.0204(12)
C38 0.0558(16) 0.0674(18) 0.0605(18) 0.0098(14) -0.0082(14) -0.0249(14)
C39 0.0504(17) 0.124(3) 0.074(2) 0.026(2) -0.0153(15) -0.0393(19)
C40 0.058(2) 0.106(3) 0.141(4) 0.010(3) -0.001(2) -0.004(2)
C41 0.044(2) 0.083(3) 0.116(4) 0.035(3) -0.042(2) -0.024(2)
C42 0.082(2) 0.118(3) 0.0580(18) 0.0282(18) -0.0235(16) -0.068(2)
C43 0.135(3) 0.101(3) 0.061(2) 0.0201(18) -0.029(2) -0.081(3)
C44 0.102(3) 0.086(2) 0.0543(18) 0.0133(16) -0.0293(17) -0.052(2)
C45 0.062(3) 0.050(2) 0.047(2) 0.0037(17) -0.0178(19) -0.0242(18)
C27A 0.091(3) 0.059(2) 0.072(2) 0.0037(18) -0.019(2) -0.041(2)
C28A 0.132(5) 0.086(4) 0.097(3) 0.011(3) -0.054(4) -0.059(4)
C30A 0.041(3) 0.0455(16) 0.043(3) 0.0067(19) -0.006(2) -0.016(2)
C31A 0.0413(19) 0.0432(18) 0.045(2) 0.0035(16) -0.0116(13) -0.0163(16)
C41A 0.044(2) 0.083(3) 0.116(4) 0.035(3) -0.042(2) -0.024(2)
C45A 0.062(3) 0.050(2) 0.047(2) 0.0037(17) -0.0178(19) -0.0242(18)

loop_
_atom_type_symbol
_atom_type_description
_atom_type_scat_dispersion_real
_atom_type_scat_dispersion_imag
_atom_type_scat_source
Mg Mg 0.1719 0.1771 'International Tables Vol C Tables 4.2.6.8 and 6.1.1.4'
Li Li 0.0008 0.0003 'International Tables Vol C Tables 4.2.6.8 and 6.1.1.4'
O O 0.0492 0.0322 'International Tables Vol C Tables 4.2.6.8 and 6.1.1.4'
C C 0.0181 0.0091 'International Tables Vol C Tables 4.2.6.8 and 6.1.1.4'
H H 0.0000 0.0000 'International Tables Vol C Tables 4.2.6.8 and 6.1.1.4'

loop_
_geom_angle_atom_site_label_1
_geom_angle_atom_site_label_2
_geom_angle_atom_site_label_3
_geom_angle
O1 Mg1 O2 97.36(7)
O1 Mg1 C30A 138.75(18)
O2 Mg1 C30A 98.94(19)
O1 Mg1 C30 121.56(15)
O2 Mg1 C30 102.33(17)
C30A Mg1 C30 17.36(15)
O1 Mg1 C25 93.60(8)
O2 Mg1 C25 116.62(9)
C30A Mg1 C25 112.0(2)
C30 Mg1 C25 123.29(16)
O1 Mg1 Li1 45.87(10)
O2 Mg1 Li1 94.93(13)
C30A Mg1 Li1 164.0(2)
C30 Mg1 Li1 160.4(2)
C25 Mg1 Li1 53.82(12)
O1 Mg1 C14 82.02(7)
O2 Mg1 C14 27.48(6)
C30A Mg1 C14 124.77(18)
C30 Mg1 C14 129.80(17)
C25 Mg1 C14 95.02(9)
Li1 Mg1 C14 67.91(13)
O1 Mg1 Li2 116.50(10)
O2 Mg1 Li2 41.04(10)
C30A Mg1 Li2 60.4(2)
C30 Mg1 Li2 61.32(18)
C25 Mg1 Li2 141.80(12)
Li1 Mg1 Li2 134.90(15)
C14 Mg1 Li2 68.52(10)
O1 Li1 O3 128.9(3)
O1 Li1 Mg1 50.44(12)
O3 Li1 Mg1 169.0(3)
O1 Li1 C13 73.03(16)
O3 Li1 C13 112.8(2)
Mg1 Li1 C13 77.92(13)
O1 Li1 C26 96.9(2)
O3 Li1 C26 96.2(2)
Mg1 Li1 C26 73.63(14)
C13 Li1 C26 149.3(2)
O2 Li2 O4 122.0(2)
O2 Li2 O5 130.1(2)
O4 Li2 O5 99.8(2)
O2 Li2 C30A 91.1(2)
O4 Li2 C30A 113.7(3)
O5 Li2 C30A 95.9(2)
O2 Li2 C30 93.3(2)
O4 Li2 C30 100.6(2)
O5 Li2 C30 105.2(2)
C30A Li2 C30 14.59(13)
O2 Li2 C41A 134.1(4)
O4 Li2 C41A 30.4(3)
O5 Li2 C41A 95.8(4)
C30A Li2 C41A 84.3(4)
C30 Li2 C41A 72.5(4)
O2 Li2 Mg1 46.03(11)
O4 Li2 Mg1 120.3(2)
O5 Li2 Mg1 132.8(2)
C30A Li2 Mg1 47.37(18)
C30 Li2 Mg1 47.33(15)
C41A Li2 Mg1 106.3(5)
C6 O1 Li1 122.8(2)
C6 O1 Mg1 120.59(13)
Li1 O1 Mg1 83.69(15)
C14 O2 Li2 158.7(2)
C14 O2 Mg1 108.30(12)
Li2 O2 Mg1 92.93(16)
C34 O3 C37 109.64(19)
C34 O3 Li1 124.0(2)
C37 O3 Li1 125.4(2)
C38 O4 C41 107.2(3)
C38 O4 C41A 110.9(5)
C41 O4 C41A 31.7(7)
C38 O4 Li2 122.3(2)
C41 O4 Li2 127.3(3)
C41A O4 Li2 107.1(5)
C42 O5 C45A 109.2(3)
C42 O5 C45 103.4(2)
C45A O5 C45 37.4(3)
C42 O5 Li2 127.7(2)
C45A O5 Li2 118.9(3)
C45 O5 Li2 127.0(2)
C2 C1 C6 121.0(2)
C2 C1 C13 119.9(2)
C6 C1 C13 118.98(19)
C1 C2 C3 119.3(2)
C1 C2 C7 121.2(2)
C3 C2 C7 119.5(2)
C4 C3 C2 118.5(2)
C4 C3 C8 119.9(2)
C2 C3 C8 121.7(2)
C5 C4 C3 124.3(2)
C5 C4 H4 117.9
C3 C4 H4 117.9
C4 C5 C6 117.0(2)
C4 C5 C9 121.6(2)
C6 C5 C9 121.4(2)
O1 C6 C1 118.12(19)
O1 C6 C5 122.1(2)
C1 C6 C5 119.8(2)
C2 C7 H7A 109.5
C2 C7 H7B 109.5
H7A C7 H7B 109.5
C2 C7 H7C 109.5
H7A C7 H7C 109.5
H7B C7 H7C 109.5
C3 C8 H8A 109.5
C3 C8 H8B 109.5
H8A C8 H8B 109.5
C3 C8 H8C 109.5
H8A C8 H8C 109.5
H8B C8 H8C 109.5
C12 C9 C10 109.7(2)
C12 C9 C11 107.9(2)
C10 C9 C11 107.2(2)
C12 C9 C5 110.3(2)
C10 C9 C5 109.6(2)
C11 C9 C5 112.1(2)
C9 C10 H10A 109.5
C9 C10 H10B 109.5
H10A C10 H10B 109.5
C9 C10 H10C 109.5
H10A C10 H10C 109.5
H10B C10 H10C 109.5
C9 C11 H11A 109.5
C9 C11 H11B 109.5
H11A C11 H11B 109.5
C9 C11 H11C 109.5
H11A C11 H11C 109.5
H11B C11 H11C 109.5
C9 C12 H12A 109.5
C9 C12 H12B 109.5
H12A C12 H12B 109.5
C9 C12 H12C 109.5
H12A C12 H12C 109.5
H12B C12 H12C 109.5
C18 C13 C14 120.76(19)
C18 C13 C1 118.73(19)
C14 C13 C1 120.45(19)
C18 C13 Li1 90.54(16)
C14 C13 Li1 87.81(16)
C1 C13 Li1 94.10(16)
O2 C14 C13 119.01(19)
O2 C14 C15 121.90(19)
C13 C14 C15 119.04(19)
O2 C14 Mg1 44.21(9)
C13 C14 Mg1 99.63(14)
C15 C14 Mg1 121.67(14)
C16 C15 C14 117.6(2)
C16 C15 C21 120.9(2)
C14 C15 C21 121.5(2)
C17 C16 C15 124.0(2)
C17 C16 H16 118.0
C15 C16 H16 118.0
C16 C17 C18 118.6(2)
C16 C17 C19 120.2(2)
C18 C17 C19 121.2(2)
C17 C18 C13 119.9(2)
C17 C18 C20 119.5(2)
C13 C18 C20 120.6(2)
C17 C19 H19A 109.5
C17 C19 H19B 109.5
H19A C19 H19B 109.5
C17 C19 H19C 109.5
H19A C19 H19C 109.5
H19B C19 H19C 109.5
C18 C20 H20A 109.5
C18 C20 H20B 109.5
H20A C20 H20B 109.5
C18 C20 H20C 109.5
H20A C20 H20C 109.5
H20B C20 H20C 109.5
C23 C21 C22 110.7(2)
C23 C21 C15 111.3(2)
C22 C21 C15 109.8(2)
C23 C21 C24 106.5(2)
C22 C21 C24 106.5(2)
C15 C21 C24 112.0(2)
C21 C22 H22A 109.5
C21 C22 H22B 109.5
H22A C22 H22B 109.5
C21 C22 H22C 109.5
H22A C22 H22C 109.5
H22B C22 H22C 109.5
C21 C23 H23A 109.5
C21 C23 H23B 109.5
H23A C23 H23B 109.5
C21 C23 H23C 109.5
H23A C23 H23C 109.5
H23B C23 H23C 109.5
C21 C24 H24A 109.5
C21 C24 H24B 109.5
H24A C24 H24B 109.5
C21 C24 H24C 109.5
H24A C24 H24C 109.5
H24B C24 H24C 109.5
C26 C25 Mg1 116.1(2)
C26 C25 H25A 108.3
Mg1 C25 H25A 108.3
C26 C25 H25B 108.3
Mg1 C25 H25B 108.3
H25A C25 H25B 107.4
C27A C26 C25 132.9(9)
C27A C26 C27 37.5(11)
C25 C26 C27 114.1(3)
C27A C26 Li1 161.8(11)
C25 C26 Li1 52.83(16)
C27 C26 Li1 125.8(3)
C27A C26 H26A 71.6
C25 C26 H26A 108.7
C27 C26 H26A 108.7
Li1 C26 H26A 125.4
C27A C26 H26B 115.9
C25 C26 H26B 108.7
C27 C26 H26B 108.7
Li1 C26 H26B 56.0
H26A C26 H26B 107.6
C28 C27 C26 114.8(4)
C28 C27 H27A 108.6
C26 C27 H27A 108.6
C28 C27 H27B 108.6
C26 C27 H27B 108.6
H27A C27 H27B 107.5
C31 C30 Mg1 110.2(3)
C31 C30 Li2 121.1(4)
Mg1 C30 Li2 71.35(18)
C31 C30 H30A 109.6
Mg1 C30 H30A 109.6
Li2 C30 H30A 125.6
C31 C30 H30B 109.6
Mg1 C30 H30B 109.6
Li2 C30 H30B 38.4
H30A C30 H30B 108.1
C30 C31 C32 115.1(4)
C30 C31 H31A 108.5
C32 C31 H31A 108.5
C30 C31 H31B 108.5
C32 C31 H31B 108.5
H31A C31 H31B 107.5
C33 C32 C31A 114.7(3)
C33 C32 C31 113.6(3)
C31A C32 C31 38.5(2)
C33 C32 H32A 108.8
C31A C32 H32A 133.6
C31 C32 H32A 108.8
C33 C32 H32B 108.8
C31A C32 H32B 72.7
C31 C32 H32B 108.8
H32A C32 H32B 107.7
C32 C33 H33A 109.5
C32 C33 H33B 109.5
H33A C33 H33B 109.5
C32 C33 H33C 109.5
H33A C33 H33C 109.5
H33B C33 H33C 109.5
O3 C34 C35 105.0(2)
O3 C34 H34A 110.7
C35 C34 H34A 110.7
O3 C34 H34B 110.7
C35 C34 H34B 110.7
H34A C34 H34B 108.8
C34 C35 C36 100.7(3)
C34 C35 H35A 111.6
C36 C35 H35A 111.6
C34 C35 H35B 111.6
C36 C35 H35B 111.6
H35A C35 H35B 109.4
C37 C36 C35 101.6(2)
C37 C36 H36A 111.4
C35 C36 H36A 111.4
C37 C36 H36B 111.4
C35 C36 H36B 111.4
H36A C36 H36B 109.3
O3 C37 C36 105.6(2)
O3 C37 H37A 110.6
C36 C37 H37A 110.6
O3 C37 H37B 110.6
C36 C37 H37B 110.6
H37A C37 H37B 108.7
O4 C38 C39 106.6(2)
O4 C38 H38A 110.4
C39 C38 H38A 110.4
O4 C38 H38B 110.4
C39 C38 H38B 110.4
H38A C38 H38B 108.6
C40 C39 C38 104.2(3)
C40 C39 H39A 110.9
C38 C39 H39A 110.9
C40 C39 H39B 110.9
C38 C39 H39B 110.9
H39A C39 H39B 108.9
C41 C40 C41A 31.8(7)
C41 C40 C39 104.8(4)
C41A C40 C39 110.2(5)
C41 C40 H40A 110.8
C41A C40 H40A 80.0
C39 C40 H40A 110.8
C41 C40 H40B 110.8
C41A C40 H40B 130.9
C39 C40 H40B 110.8
H40A C40 H40B 108.9
O4 C41 C40 104.8(3)
O4 C41 H41A 110.8
C40 C41 H41A 110.8
O4 C41 H41B 110.8
C40 C41 H41B 110.8
H41A C41 H41B 108.9
C43 C42 O5 107.3(3)
C43 C42 H42A 110.3
O5 C42 H42A 110.3
C43 C42 H42B 110.3
O5 C42 H42B 110.3
H42A C42 H42B 108.5
C42 C43 C44 107.0(3)
C42 C43 H43A 110.3
C44 C43 H43A 110.3
C42 C43 H43B 110.3
C44 C43 H43B 110.3
H43A C43 H43B 108.6
C45 C44 C45A 36.7(3)
C45 C44 C43 103.1(3)
C45A C44 C43 102.9(3)
C45 C44 H44A 111.2
C45A C44 H44A 139.0
C43 C44 H44A 111.2
C45 C44 H44B 111.2
C45A C44 H44B 77.6
C43 C44 H44B 111.2
H44A C44 H44B 109.1
C44 C45 O5 106.2(3)
C44 C45 H45A 110.5
O5 C45 H45A 110.5
C44 C45 H45B 110.5
O5 C45 H45B 110.5
H45A C45 H45B 108.7
C26 C27A C28A 113.8(17)
C26 C27A H27C 108.8
C28A C27A H27C 108.8
C26 C27A H27D 108.8
C28A C27A H27D 108.8
H27C C27A H27D 107.7
C27A C28A H28D 109.5
C27A C28A H28E 109.5
H28D C28A H28E 109.5
C27A C28A H28F 109.5
H28D C28A H28F 109.5
H28E C28A H28F 109.5
C31A C30A Mg1 117.7(4)
C31A C30A Li2 150.6(5)
Mg1 C30A Li2 72.2(2)
C31A C30A H30C 107.9
Mg1 C30A H30C 107.9
Li2 C30A H30C 44.8
C31A C30A H30D 107.9
Mg1 C30A H30D 107.9
Li2 C30A H30D 93.5
H30C C30A H30D 107.2
C30A C31A C32 112.3(5)
C30A C31A H31C 109.2
C32 C31A H31C 109.2
C30A C31A H31D 109.2
C32 C31A H31D 109.2
H31C C31A H31D 107.9
C40 C41A O4 104.0(7)
C40 C41A Li2 141.3(7)
O4 C41A Li2 42.5(3)
C40 C41A H41C 110.9
O4 C41A H41C 110.9
Li2 C41A H41C 101.4
C40 C41A H41D 110.9
O4 C41A H41D 110.9
Li2 C41A H41D 76.2
H41C C41A H41D 109.0
O5 C45A C44 103.7(4)
O5 C45A H45C 111.0
C44 C45A H45C 111.0
O5 C45A H45D 111.0
C44 C45A H45D 111.0
H45C C45A H45D 109.0

loop_
_geom_bond_atom_site_label_1
_geom_bond_atom_site_label_2
_geom_bond_distance
Mg1 O1 1.9978(17)
Mg1 O2 2.0273(17)
Mg1 C30A 2.173(7)
Mg1 C30 2.183(6)
Mg1 C25 2.217(3)
Mg1 Li1 2.575(4)
Mg1 C14 2.760(2)
Mg1 Li2 2.813(4)
Li1 O1 1.860(4)
Li1 O3 1.875(5)
Li1 C13 2.681(5)
Li1 C26 2.746(6)
Li2 O2 1.849(4)
Li2 O4 1.949(5)
Li2 O5 1.973(5)
Li2 C30A 2.568(8)
Li2 C30 2.605(7)
Li2 C41A 2.756(10)
O1 C6 1.341(3)
O2 C14 1.342(3)
O3 C34 1.428(3)
O3 C37 1.429(3)
O4 C38 1.415(3)
O4 C41 1.443(4)
O4 C41A 1.458(9)
O5 C42 1.438(3)
O5 C45A 1.451(6)
O5 C45 1.453(4)
C1 C2 1.400(3)
C1 C6 1.412(3)
C1 C13 1.507(3)
C2 C3 1.403(3)
C2 C7 1.511(3)
C3 C4 1.388(3)
C3 C8 1.508(3)
C4 C5 1.387(3)
C4 H4 0.9500
C5 C6 1.416(3)
C5 C9 1.540(3)
C7 H7A 0.9800
C7 H7B 0.9800
C7 H7C 0.9800
C8 H8A 0.9800
C8 H8B 0.9800
C8 H8C 0.9800
C9 C12 1.525(4)
C9 C10 1.536(4)
C9 C11 1.538(4)
C10 H10A 0.9800
C10 H10B 0.9800
C10 H10C 0.9800
C11 H11A 0.9800
C11 H11B 0.9800
C11 H11C 0.9800
C12 H12A 0.9800
C12 H12B 0.9800
C12 H12C 0.9800
C13 C18 1.409(3)
C13 C14 1.416(3)
C14 C15 1.424(3)
C15 C16 1.389(3)
C15 C21 1.540(3)
C16 C17 1.388(3)
C16 H16 0.9500
C17 C18 1.390(3)
C17 C19 1.517(3)
C18 C20 1.510(3)
C19 H19A 0.9800
C19 H19B 0.9800
C19 H19C 0.9800
C20 H20A 0.9800
C20 H20B 0.9800
C20 H20C 0.9800
C21 C23 1.533(4)
C21 C22 1.535(4)
C21 C24 1.543(3)
C22 H22A 0.9800
C22 H22B 0.9800
C22 H22C 0.9800
C23 H23A 0.9800
C23 H23B 0.9800
C23 H23C 0.9800
C24 H24A 0.9800
C24 H24B 0.9800
C24 H24C 0.9800
C25 C26 1.520(4)
C25 H25A 0.9900
C25 H25B 0.9900
C26 C27A 1.516(9)
C26 C27 1.560(4)
C26 H26A 0.9900
C26 H26B 0.9900
C27 C28 1.475(5)
C27 H27A 0.9900
C27 H27B 0.9900
C28 H28A 0.9800
C28 H28B 0.9800
C28 H28C 0.9800
C30 C31 1.539(6)
C30 H30A 0.9900
C30 H30B 0.9900
C31 C32 1.574(5)
C31 H31A 0.9900
C31 H31B 0.9900
C32 C33 1.513(4)
C32 C31A 1.526(6)
C32 H32A 0.9900
C32 H32B 0.9900
C33 H33A 0.9800
C33 H33B 0.9800
C33 H33C 0.9800
C34 C35 1.511(4)
C34 H34A 0.9900
C34 H34B 0.9900
C35 C36 1.515(5)
C35 H35A 0.9900
C35 H35B 0.9900
C36 C37 1.494(4)
C36 H36A 0.9900
C36 H36B 0.9900
C37 H37A 0.9900
C37 H37B 0.9900
C38 C39 1.521(4)
C38 H38A 0.9900
C38 H38B 0.9900
C39 C40 1.480(5)
C39 H39A 0.9900
C39 H39B 0.9900
C40 C41 1.448(6)
C40 C41A 1.448(9)
C40 H40A 0.9900
C40 H40B 0.9900
C41 H41A 0.9900
C41 H41B 0.9900
C42 C43 1.437(4)
C42 H42A 0.9900
C42 H42B 0.9900
C43 C44 1.503(4)
C43 H43A 0.9900
C43 H43B 0.9900
C44 C45 1.451(5)
C44 C45A 1.502(6)
C44 H44A 0.9900
C44 H44B 0.9900
C45 H45A 0.9900
C45 H45B 0.9900
C27A C28A 1.518(10)
C27A H27C 0.9900
C27A H27D 0.9900
C28A H28D 0.9800
C28A H28E 0.9800
C28A H28F 0.9800
C30A C31A 1.520(7)
C30A H30C 0.9900
C30A H30D 0.9900
C31A H31C 0.9900
C31A H31D 0.9900
C41A H41C 0.9900
C41A H41D 0.9900
C45A H45C 0.9900
C45A H45D 0.9900

loop_
_geom_torsion_atom_site_label_1
_geom_torsion_atom_site_label_2
_geom_torsion_atom_site_label_3
_geom_torsion_atom_site_label_4
_geom_torsion
O2 Mg1 Li1 O1 95.48(14)
C30A Mg1 Li1 O1 -114.6(7)
C30 Mg1 Li1 O1 -56.5(5)
C25 Mg1 Li1 O1 -144.9(2)
C14 Mg1 Li1 O1 100.66(15)
Li2 Mg1 Li1 O1 84.9(2)
O1 Mg1 Li1 O3 90.9(12)
O2 Mg1 Li1 O3 -173.7(12)
C30A Mg1 Li1 O3 -23.8(17)
C30 Mg1 Li1 O3 34.4(15)
C25 Mg1 Li1 O3 -54.0(12)
C14 Mg1 Li1 O3 -168.5(13)
Li2 Mg1 Li1 O3 175.7(11)
O1 Mg1 Li1 C13 -77.86(13)
O2 Mg1 Li1 C13 17.62(11)
C30A Mg1 Li1 C13 167.5(7)
C30 Mg1 Li1 C13 -134.3(5)
C25 Mg1 Li1 C13 137.24(18)
C14 Mg1 Li1 C13 22.80(8)
Li2 Mg1 Li1 C13 7.0(2)
O1 Mg1 Li1 C26 113.82(19)
O2 Mg1 Li1 C26 -150.70(11)
C30A Mg1 Li1 C26 -0.8(8)
C30 Mg1 Li1 C26 57.4(5)
C25 Mg1 Li1 C26 -31.08(12)
C14 Mg1 Li1 C26 -145.52(14)
Li2 Mg1 Li1 C26 -161.29(16)
O1 Mg1 Li2 O2 69.22(15)
C30A Mg1 Li2 O2 -157.7(3)
C30 Mg1 Li2 O2 -177.6(2)
C25 Mg1 Li2 O2 -69.1(2)
Li1 Mg1 Li2 O2 16.2(2)
C14 Mg1 Li2 O2 0.50(10)
O1 Mg1 Li2 O4 -37.7(3)
O2 Mg1 Li2 O4 -106.9(3)
C30A Mg1 Li2 O4 95.4(3)
C30 Mg1 Li2 O4 75.5(3)
C25 Mg1 Li2 O4 -176.00(16)
Li1 Mg1 Li2 O4 -90.7(3)
C14 Mg1 Li2 O4 -106.4(2)
O1 Mg1 Li2 O5 178.4(2)
O2 Mg1 Li2 O5 109.1(3)
C30A Mg1 Li2 O5 -48.6(3)
C30 Mg1 Li2 O5 -68.4(3)
C25 Mg1 Li2 O5 40.0(4)
Li1 Mg1 Li2 O5 125.4(3)
C14 Mg1 Li2 O5 109.6(3)
O1 Mg1 Li2 C30A -133.1(2)
O2 Mg1 Li2 C30A 157.7(3)
C30 Mg1 Li2 C30A -19.88(18)
C25 Mg1 Li2 C30A 88.6(3)
Li1 Mg1 Li2 C30A 173.9(3)
C14 Mg1 Li2 C30A 158.2(2)
O1 Mg1 Li2 C30 -113.20(17)
O2 Mg1 Li2 C30 177.6(2)
C30A Mg1 Li2 C30 19.88(18)
C25 Mg1 Li2 C30 108.5(2)
Li1 Mg1 Li2 C30 -166.2(2)
C14 Mg1 Li2 C30 178.08(18)
O1 Mg1 Li2 C41A -67.2(3)
O2 Mg1 Li2 C41A -136.4(3)
C30A Mg1 Li2 C41A 65.9(3)
C30 Mg1 Li2 C41A 46.0(3)
C25 Mg1 Li2 C41A 154.5(3)
Li1 Mg1 Li2 C41A -120.2(3)
C14 Mg1 Li2 C41A -135.9(3)
O3 Li1 O1 C6 71.6(4)
Mg1 Li1 O1 C6 -122.54(19)
C13 Li1 O1 C6 -34.4(2)
C26 Li1 O1 C6 175.33(16)
O3 Li1 O1 Mg1 -165.9(4)
C13 Li1 O1 Mg1 88.18(9)
C26 Li1 O1 Mg1 -62.13(13)
O2 Mg1 O1 C6 34.87(16)
C30A Mg1 O1 C6 -77.8(3)
C30 Mg1 O1 C6 -74.5(2)
C25 Mg1 O1 C6 152.32(16)
Li1 Mg1 O1 C6 124.6(2)
C14 Mg1 O1 C6 57.75(15)
Li2 Mg1 O1 C6 -3.4(2)
O2 Mg1 O1 Li1 -89.73(17)
C30A Mg1 O1 Li1 157.6(3)
C30 Mg1 O1 Li1 160.9(2)
C25 Mg1 O1 Li1 27.71(19)
C14 Mg1 O1 Li1 -66.86(17)
Li2 Mg1 O1 Li1 -127.97(19)
O4 Li2 O2 C14 -74.5(6)
O5 Li2 O2 C14 67.8(7)
C30A Li2 O2 C14 166.4(5)
C30 Li2 O2 C14 -179.1(5)
C41A Li2 O2 C14 -110.3(7)
Mg1 Li2 O2 C14 -177.4(5)
O4 Li2 O2 Mg1 102.9(3)
O5 Li2 O2 Mg1 -114.9(3)
C30A Li2 O2 Mg1 -16.21(19)
C30 Li2 O2 Mg1 -1.78(16)
C41A Li2 O2 Mg1 67.0(5)
O1 Mg1 O2 C14 56.52(14)
C30A Mg1 O2 C14 -161.5(2)
C30 Mg1 O2 C14 -178.83(18)
C25 Mg1 O2 C14 -41.27(16)
Li1 Mg1 O2 C14 10.44(16)
Li2 Mg1 O2 C14 179.0(2)
O1 Mg1 O2 Li2 -122.47(15)
C30A Mg1 O2 Li2 19.5(2)
C30 Mg1 O2 Li2 2.2(2)
C25 Mg1 O2 Li2 139.74(16)
Li1 Mg1 O2 Li2 -168.55(17)
C14 Mg1 O2 Li2 -179.0(2)
O1 Li1 O3 C34 18.1(5)
Mg1 Li1 O3 C34 -63.8(13)
C13 Li1 O3 C34 104.2(3)
C26 Li1 O3 C34 -85.9(3)
O1 Li1 O3 C37 -174.2(3)
Mg1 Li1 O3 C37 103.9(12)
C13 Li1 O3 C37 -88.1(3)
C26 Li1 O3 C37 81.7(3)
O2 Li2 O4 C38 5.7(4)
O5 Li2 O4 C38 -145.9(2)
C30A Li2 O4 C38 113.2(3)
C30 Li2 O4 C38 106.5(3)
C41A Li2 O4 C38 129.4(9)
Mg1 Li2 O4 C38 60.1(3)
O2 Li2 O4 C41 -151.4(4)
O5 Li2 O4 C41 56.9(4)
C30A Li2 O4 C41 -44.0(5)
C30 Li2 O4 C41 -50.7(4)
C41A Li2 O4 C41 -27.8(7)
Mg1 Li2 O4 C41 -97.1(4)
O2 Li2 O4 C41A -123.7(8)
O5 Li2 O4 C41A 84.7(8)
C30A Li2 O4 C41A -16.2(9)
C30 Li2 O4 C41A -22.9(8)
Mg1 Li2 O4 C41A -69.3(8)
O2 Li2 O5 C42 53.7(5)
O4 Li2 O5 C42 -158.0(3)
C30A Li2 O5 C42 -42.7(4)
C30 Li2 O5 C42 -54.2(4)
C41A Li2 O5 C42 -127.6(4)
Mg1 Li2 O5 C42 -9.1(5)
O2 Li2 O5 C45A -151.7(5)
O4 Li2 O5 C45A -3.5(5)
C30A Li2 O5 C45A 111.8(4)
C30 Li2 O5 C45A 100.3(4)
C41A Li2 O5 C45A 26.9(5)
Mg1 Li2 O5 C45A 145.5(4)
O2 Li2 O5 C45 -107.8(4)
O4 Li2 O5 C45 40.4(4)
C30A Li2 O5 C45 155.7(3)
C30 Li2 O5 C45 144.2(3)
C41A Li2 O5 C45 70.8(5)
Mg1 Li2 O5 C45 -170.7(3)
C6 C1 C2 C3 2.1(3)
C13 C1 C2 C3 -174.4(2)
C6 C1 C2 C7 -176.2(2)
C13 C1 C2 C7 7.3(3)
C1 C2 C3 C4 0.5(3)
C7 C2 C3 C4 178.8(2)
C1 C2 C3 C8 -180.0(2)
C7 C2 C3 C8 -1.6(4)
C2 C3 C4 C5 -1.6(4)
C8 C3 C4 C5 178.8(2)
C3 C4 C5 C6 0.2(3)
C3 C4 C5 C9 178.6(2)
Li1 O1 C6 C1 38.5(3)
Mg1 O1 C6 C1 -64.7(2)
Li1 O1 C6 C5 -140.8(2)
Mg1 O1 C6 C5 116.0(2)
C2 C1 C6 O1 177.06(19)
C13 C1 C6 O1 -6.4(3)
C2 C1 C6 C5 -3.6(3)
C13 C1 C6 C5 173.0(2)
C4 C5 C6 O1 -178.3(2)
C9 C5 C6 O1 3.3(3)
C4 C5 C6 C1 2.4(3)
C9 C5 C6 C1 -176.0(2)
C4 C5 C9 C12 118.1(3)
C6 C5 C9 C12 -63.6(3)
C4 C5 C9 C10 -121.0(3)
C6 C5 C9 C10 57.3(3)
C4 C5 C9 C11 -2.1(3)
C6 C5 C9 C11 176.2(2)
C2 C1 C13 C18 69.1(3)
C6 C1 C13 C18 -107.4(2)
C2 C1 C13 C14 -108.1(2)
C6 C1 C13 C14 75.3(3)
C2 C1 C13 Li1 162.0(2)
C6 C1 C13 Li1 -14.6(2)
O1 Li1 C13 C18 142.77(18)
O3 Li1 C13 C18 17.1(2)
Mg1 Li1 C13 C18 -165.23(16)
C26 Li1 C13 C18 -142.9(4)
O1 Li1 C13 C14 -96.47(17)
O3 Li1 C13 C14 137.9(2)
Mg1 Li1 C13 C14 -44.46(14)
C26 Li1 C13 C14 -22.1(4)
O1 Li1 C13 C1 23.91(17)
O3 Li1 C13 C1 -101.8(2)
Mg1 Li1 C13 C1 75.92(14)
C26 Li1 C13 C1 98.3(4)
Li2 O2 C14 C13 104.4(5)
Mg1 O2 C14 C13 -72.8(2)
Li2 O2 C14 C15 -78.5(6)
Mg1 O2 C14 C15 104.31(19)
Li2 O2 C14 Mg1 177.2(6)
C18 C13 C14 O2 172.24(19)
C1 C13 C14 O2 -10.5(3)
Li1 C13 C14 O2 82.9(2)
C18 C13 C14 C15 -5.0(3)
C1 C13 C14 C15 172.25(19)
Li1 C13 C14 C15 -94.3(2)
C18 C13 C14 Mg1 129.73(18)
C1 C13 C14 Mg1 -53.1(2)
Li1 C13 C14 Mg1 40.41(12)
O1 Mg1 C14 O2 -123.35(14)
C30A Mg1 C14 O2 22.4(3)
C30 Mg1 C14 O2 1.5(2)
C25 Mg1 C14 O2 143.70(14)
Li1 Mg1 C14 O2 -168.77(17)
Li2 Mg1 C14 O2 -0.71(15)
O1 Mg1 C14 C13 -1.29(13)
O2 Mg1 C14 C13 122.1(2)
C30A Mg1 C14 C13 144.5(3)
C30 Mg1 C14 C13 123.5(2)
C25 Mg1 C14 C13 -94.23(14)
Li1 Mg1 C14 C13 -46.70(15)
Li2 Mg1 C14 C13 121.35(16)
O1 Mg1 C14 C15 131.81(18)
O2 Mg1 C14 C15 -104.8(2)
C30A Mg1 C14 C15 -82.4(3)
C30 Mg1 C14 C15 -103.4(2)
C25 Mg1 C14 C15 38.86(19)
Li1 Mg1 C14 C15 86.4(2)
Li2 Mg1 C14 C15 -105.6(2)
O2 C14 C15 C16 -173.71(19)
C13 C14 C15 C16 3.4(3)
Mg1 C14 C15 C16 -121.15(19)
O2 C14 C15 C21 8.3(3)
C13 C14 C15 C21 -174.6(2)
Mg1 C14 C15 C21 60.9(3)
C14 C15 C16 C17 0.2(3)
C21 C15 C16 C17 178.2(2)
C15 C16 C17 C18 -2.3(3)
C15 C16 C17 C19 -179.3(2)
C16 C17 C18 C13 0.7(3)
C19 C17 C18 C13 177.7(2)
C16 C17 C18 C20 -180.0(2)
C19 C17 C18 C20 -3.0(3)
C14 C13 C18 C17 2.9(3)
C1 C13 C18 C17 -174.4(2)
Li1 C13 C18 C17 90.6(2)
C14 C13 C18 C20 -176.4(2)
C1 C13 C18 C20 6.3(3)
Li1 C13 C18 C20 -88.7(2)
C16 C15 C21 C23 119.1(2)
C14 C15 C21 C23 -63.0(3)
C16 C15 C21 C22 -118.0(2)
C14 C15 C21 C22 59.9(3)
C16 C15 C21 C24 0.0(3)
C14 C15 C21 C24 178.0(2)
O1 Mg1 C25 C26 60.4(2)
O2 Mg1 C25 C26 160.53(18)
C30A Mg1 C25 C26 -86.5(3)
C30 Mg1 C25 C26 -71.5(3)
Li1 Mg1 C25 C26 84.9(2)
C14 Mg1 C25 C26 142.7(2)
Li2 Mg1 C25 C26 -156.1(2)
Mg1 C25 C26 C27A 131.5(16)
Mg1 C25 C26 C27 171.1(2)
Mg1 C25 C26 Li1 -71.14(17)
O1 Li1 C26 C27A -150(3)
O3 Li1 C26 C27A -19(3)
Mg1 Li1 C26 C27A 165(3)
C13 Li1 C26 C27A 142(3)
O1 Li1 C26 C25 95.0(2)
O3 Li1 C26 C25 -134.6(3)
Mg1 Li1 C26 C25 49.69(17)
C13 Li1 C26 C25 26.9(4)
O1 Li1 C26 C27 -170.2(3)
O3 Li1 C26 C27 -39.8(3)
Mg1 Li1 C26 C27 144.5(3)
C13 Li1 C26 C27 121.7(4)
C27A C26 C27 C28 -57.8(14)
C25 C26 C27 C28 172.2(3)
Li1 C26 C27 C28 111.8(4)
O1 Mg1 C30 C31 -137.7(3)
O2 Mg1 C30 C31 115.5(4)
C30A Mg1 C30 C31 35.1(8)
C25 Mg1 C30 C31 -18.3(5)
Li1 Mg1 C30 C31 -93.1(6)
C14 Mg1 C30 C31 114.8(3)
Li2 Mg1 C30 C31 117.1(4)
O1 Mg1 C30 Li2 105.12(16)
O2 Mg1 C30 Li2 -1.63(15)
C30A Mg1 C30 Li2 -82.1(10)
C25 Mg1 C30 Li2 -135.43(15)
Li1 Mg1 C30 Li2 149.7(5)
C14 Mg1 C30 Li2 -2.3(2)
O2 Li2 C30 C31 -101.1(4)
O4 Li2 C30 C31 135.4(4)
O5 Li2 C30 C31 32.1(5)
C30A Li2 C30 C31 -19.5(8)
C41A Li2 C30 C31 123.5(5)
Mg1 Li2 C30 C31 -102.9(4)
O2 Li2 C30 Mg1 1.74(16)
O4 Li2 C30 Mg1 -121.7(2)
O5 Li2 C30 Mg1 135.0(2)
C30A Li2 C30 Mg1 83.4(10)
C41A Li2 C30 Mg1 -133.6(4)
Mg1 C30 C31 C32 162.8(3)
Li2 C30 C31 C32 -117.3(4)
C30 C31 C32 C33 55.7(5)
C30 C31 C32 C31A -45.0(5)
C37 O3 C34 C35 -15.3(4)
Li1 O3 C34 C35 154.1(3)
O3 C34 C35 C36 34.9(4)
C34 C35 C36 C37 -40.8(4)
C34 O3 C37 C36 -11.4(3)
Li1 O3 C37 C36 179.5(3)
C35 C36 C37 O3 33.0(3)
C41 O4 C38 C39 17.7(4)
C41A O4 C38 C39 -15.7(9)
Li2 O4 C38 C39 -143.5(3)
O4 C38 C39 C40 3.9(4)
C38 C39 C40 C41 -23.8(5)
C38 C39 C40 C41A 9.1(10)
C38 O4 C41 C40 -33.2(6)
C41A O4 C41 C40 68.8(9)
Li2 O4 C41 C40 126.7(4)
C41A C40 C41 O4 -69.5(8)
C39 C40 C41 O4 35.1(6)
C45A O5 C42 C43 8.9(5)
C45 O5 C42 C43 -29.6(4)
Li2 O5 C42 C43 165.4(3)
O5 C42 C43 C44 11.6(5)
C42 C43 C44 C45 11.0(5)
C42 C43 C44 C45A -26.6(5)
C45A C44 C45 O5 64.7(5)
C43 C44 C45 O5 -29.5(4)
C42 O5 C45 C44 37.1(4)
C45A O5 C45 C44 -67.1(5)
Li2 O5 C45 C44 -157.7(3)
C25 C26 C27A C28A 165.0(17)
C27 C26 C27A C28A 92(3)
Li1 C26 C27A C28A 64(4)
O1 Mg1 C30A C31A -52.4(6)
O2 Mg1 C30A C31A -164.4(4)
C30 Mg1 C30A C31A -61.7(9)
C25 Mg1 C30A C31A 72.0(5)
Li1 Mg1 C30A C31A 46.0(10)
C14 Mg1 C30A C31A -174.7(4)
Li2 Mg1 C30A C31A -149.8(6)
O1 Mg1 C30A Li2 97.5(3)
O2 Mg1 C30A Li2 -14.60(17)
C30 Mg1 C30A Li2 88.2(10)
C25 Mg1 C30A Li2 -138.18(15)
Li1 Mg1 C30A Li2 -164.2(6)
C14 Mg1 C30A Li2 -24.9(2)
O2 Li2 C30A C31A 131.0(9)
O4 Li2 C30A C31A 5.0(10)
O5 Li2 C30A C31A -98.4(10)
C30 Li2 C30A C31A 32.1(8)
C41A Li2 C30A C31A -3.2(10)
Mg1 Li2 C30A C31A 115.1(10)
O2 Li2 C30A Mg1 15.85(18)
O4 Li2 C30A Mg1 -110.2(2)
O5 Li2 C30A Mg1 146.4(2)
C30 Li2 C30A Mg1 -83.1(10)
C41A Li2 C30A Mg1 -118.3(4)
Mg1 C30A C31A C32 -164.1(3)
Li2 C30A C31A C32 92.7(10)
C33 C32 C31A C30A -64.3(5)
C31 C32 C31A C30A 33.1(4)
C41 C40 C41A O4 67.5(9)
C39 C40 C41A O4 -18.1(14)
C41 C40 C41A Li2 92.8(16)
C39 C40 C41A Li2 7(2)
C38 O4 C41A C40 21.0(14)
C41 O4 C41A C40 -68.2(9)
Li2 O4 C41A C40 156.7(9)
C38 O4 C41A Li2 -135.6(6)
C41 O4 C41A Li2 135.2(7)
O2 Li2 C41A C40 41(2)
O4 Li2 C41A C40 -38.0(13)
O5 Li2 C41A C40 -137.5(19)
C30A Li2 C41A C40 127.2(19)
C30 Li2 C41A C40 118(2)
Mg1 Li2 C41A C40 84.7(19)
O2 Li2 C41A O4 79.0(10)
O5 Li2 C41A O4 -99.5(7)
C30A Li2 C41A O4 165.1(8)
C30 Li2 C41A O4 156.3(8)
Mg1 Li2 C41A O4 122.7(7)
C42 O5 C45A C44 -25.5(6)
C45 O5 C45A C44 61.5(5)
Li2 O5 C45A C44 175.6(3)
C45 C44 C45A O5 -63.4(5)
C43 C44 C45A O5 31.1(6)
